data_4083763
loop_
_publ_author_name
'Mampa, Richard M.'
'Fernandes, Manuel A.'
'Carlton, Laurence'

_publ_section_title
;
 Iron-57 NMR and Structural Study of [Fe(\h5-Cp)(SnPh3)(CO)(PR3)] (PR3=
 Phosphine, Phosphite). Separation of Steric and Electronic \s and \p
 Effects
;
_journal_name_full Organometallics
_journal_page_first 140626113119005
_journal_paper_doi 10.1021/om4011593
_journal_year 2014
_chemical_formula_moiety 'C45 H41 Fe O4 P Sn, 2(C H2 Cl2)'
_chemical_formula_sum 'C47 H45 Cl4 Fe O4 P Sn'
_chemical_formula_weight 1021.14
_chemical_name_systematic
;
 ?
;
_space_group_IT_number 2
_symmetry_cell_setting triclinic
_symmetry_space_group_name_Hall '-P 1'
_symmetry_space_group_name_H-M 'P -1'
_atom_sites_solution_hydrogens geom
_atom_sites_solution_primary direct
_atom_sites_solution_secondary difmap
_audit_creation_method SHELXL-97
_cell_angle_alpha 94.1640(10)
_cell_angle_beta 106.3430(10)
_cell_angle_gamma 114.7500(10)
_cell_formula_units_Z 2
_cell_length_a 11.4055(3)
_cell_length_b 13.4317(3)
_cell_length_c 17.4008(4)
_cell_measurement_reflns_used 7845
_cell_measurement_temperature 173(2)
_cell_measurement_theta_max 28.35
_cell_measurement_theta_min 2.17
_cell_volume 2266.90(10)
_computing_cell_refinement 'Bruker SAINT'
_computing_data_collection 'Bruker APEX2'
_computing_data_reduction 'Bruker SAINT'
_computing_molecular_graphics 'Bruker SHELXTL'
_computing_publication_material 'Bruker SHELXTL'
_computing_structure_refinement 'SHELXL-97 (Sheldrick, 1997)'
_computing_structure_solution 'SHELXS-97 (Sheldrick, 2008)'
_diffrn_ambient_temperature 173(2)
_diffrn_measured_fraction_theta_full 1.000
_diffrn_measured_fraction_theta_max 1.000
_diffrn_measurement_device_type 'Bruker APEX-II CCD'
_diffrn_measurement_method '\f and \w scans'
_diffrn_radiation_monochromator graphite
_diffrn_radiation_source 'fine-focus sealed tube'
_diffrn_radiation_type MoK\a
_diffrn_radiation_wavelength 0.71073
_diffrn_reflns_av_R_equivalents 0.0364
_diffrn_reflns_av_sigmaI/netI 0.0212
_diffrn_reflns_limit_h_max 15
_diffrn_reflns_limit_h_min -15
_diffrn_reflns_limit_k_max 17
_diffrn_reflns_limit_k_min -17
_diffrn_reflns_limit_l_max 22
_diffrn_reflns_limit_l_min -22
_diffrn_reflns_number 54849
_diffrn_reflns_theta_full 28.00
_diffrn_reflns_theta_max 28.00
_diffrn_reflns_theta_min 1.25
_diffrn_standards_number 0
_exptl_absorpt_coefficient_mu 1.184
_exptl_absorpt_correction_T_max 0.7104
_exptl_absorpt_correction_T_min 0.5418
_exptl_absorpt_correction_type integration
_exptl_absorpt_process_details
;
Face indexed absorption corrections carried out with XPREP
;
_exptl_crystal_colour brown
_exptl_crystal_density_diffrn 1.496
_exptl_crystal_density_method 'not measured'
_exptl_crystal_description block
_exptl_crystal_F_000 1036
_exptl_crystal_size_max 0.59
_exptl_crystal_size_mid 0.40
_exptl_crystal_size_min 0.31
_refine_diff_density_max 1.499
_refine_diff_density_min -1.444
_refine_diff_density_rms 0.075
_refine_ls_extinction_method none
_refine_ls_goodness_of_fit_ref 1.043
_refine_ls_hydrogen_treatment constr
_refine_ls_matrix_type full
_refine_ls_number_parameters 526
_refine_ls_number_reflns 10928
_refine_ls_number_restraints 0
_refine_ls_restrained_S_all 1.043
_refine_ls_R_factor_all 0.0354
_refine_ls_R_factor_gt 0.0300
_refine_ls_shift/su_max 0.002
_refine_ls_shift/su_mean 0.000
_refine_ls_structure_factor_coef Fsqd
_refine_ls_weighting_details 'calc w=1/[\s^2^(Fo^2^)+(0.0391P)^2^+2.6773P] where P=(Fo^2^+2Fc^2^)/3'
_refine_ls_weighting_scheme calc
_refine_ls_wR_factor_gt 0.0786
_refine_ls_wR_factor_ref 0.0827
_reflns_number_gt 9776
_reflns_number_total 10928
_reflns_threshold_expression >2sigma(I)
_cod_data_source_file om4011593_si_002.cif
_cod_data_source_block 12m_rm3_0a-cmpd9
_cod_depositor_comments
;
The following automatic conversions were performed:

'_symmetry_cell_setting' value 'Triclinic' changed to 'triclinic'
according to
/usr/data/users/saulius/crontab/automatic-downloads/rss-feeds/ACS/lib/dictionaries/cif_core.dic
dictionary named 'cif_core.dic' version 2.4.2 from 2011-04-26.

Automatic conversion script
Id: cif_fix_values 2281 2013-09-26 08:29:07Z andrius 
;
_cod_original_cell_volume 2266.90(9)
_cod_original_sg_symbol_H-M P-1
_cod_database_code 4083763

loop_
_symmetry_equiv_pos_as_xyz
'x, y, z'
'-x, -y, -z'

loop_
_atom_site_label
_atom_site_type_symbol
_atom_site_fract_x
_atom_site_fract_y
_atom_site_fract_z
_atom_site_U_iso_or_equiv
_atom_site_adp_type
_atom_site_occupancy
_atom_site_symmetry_multiplicity
_atom_site_calc_flag
_atom_site_refinement_flags
C1 C 0.1416(3) 0.5549(2) 0.74650(19) 0.0400(6) Uani 1 1 d .
H1 H 0.0953 0.5978 0.7530 0.048 Uiso 1 1 calc R
C2 C 0.2207(3) 0.5253(2) 0.81051(17) 0.0429(7) Uani 1 1 d .
H2 H 0.2368 0.5448 0.8674 0.051 Uiso 1 1 calc R
C3 C 0.2707(3) 0.4619(2) 0.77471(18) 0.0414(6) Uani 1 1 d .
H3 H 0.3264 0.4306 0.8032 0.050 Uiso 1 1 calc R
C4 C 0.2241(3) 0.4527(2) 0.68900(17) 0.0360(5) Uani 1 1 d .
H4 H 0.2435 0.4147 0.6499 0.043 Uiso 1 1 calc R
C5 C 0.1438(2) 0.5097(2) 0.67176(16) 0.0336(5) Uani 1 1 d .
H5 H 0.0990 0.5165 0.6189 0.040 Uiso 1 1 calc R
C6 C 0.5076(2) 0.63348(18) 0.76150(13) 0.0251(4) Uani 1 1 d .
C11 C 0.2945(2) 0.59430(19) 0.51704(14) 0.0257(4) Uani 1 1 d .
C12 C 0.3406(3) 0.5129(2) 0.51937(16) 0.0333(5) Uani 1 1 d .
H12 H 0.3902 0.5060 0.5709 0.040 Uiso 1 1 calc R
C13 C 0.3159(3) 0.4416(2) 0.44835(18) 0.0431(6) Uani 1 1 d .
H13 H 0.3483 0.3869 0.4518 0.052 Uiso 1 1 calc R
C14 C 0.2444(3) 0.4500(2) 0.37289(17) 0.0431(7) Uani 1 1 d .
H14 H 0.2270 0.4011 0.3243 0.052 Uiso 1 1 calc R
C15 C 0.1983(3) 0.5302(3) 0.36865(16) 0.0408(6) Uani 1 1 d .
H15 H 0.1496 0.5369 0.3168 0.049 Uiso 1 1 calc R
C16 C 0.2229(2) 0.6014(2) 0.43996(14) 0.0322(5) Uani 1 1 d .
H16 H 0.1901 0.6560 0.4360 0.039 Uiso 1 1 calc R
C21 C 0.5520(2) 0.83723(18) 0.62215(13) 0.0230(4) Uani 1 1 d .
C22 C 0.5674(2) 0.9332(2) 0.59114(14) 0.0276(4) Uani 1 1 d .
H22 H 0.4917 0.9495 0.5752 0.033 Uiso 1 1 calc R
C23 C 0.6908(3) 1.0053(2) 0.58298(15) 0.0322(5) Uani 1 1 d .
H23 H 0.6990 1.0707 0.5624 0.039 Uiso 1 1 calc R
C24 C 0.8016(2) 0.9822(2) 0.60475(15) 0.0331(5) Uani 1 1 d .
H24 H 0.8860 1.0315 0.5992 0.040 Uiso 1 1 calc R
C25 C 0.7888(2) 0.8871(2) 0.63459(14) 0.0316(5) Uani 1 1 d .
H25 H 0.8644 0.8705 0.6492 0.038 Uiso 1 1 calc R
C26 C 0.6656(2) 0.8156(2) 0.64329(13) 0.0272(4) Uani 1 1 d .
H26 H 0.6583 0.7506 0.6641 0.033 Uiso 1 1 calc R
C31 C 0.2205(2) 0.79141(19) 0.59374(13) 0.0242(4) Uani 1 1 d .
C32 C 0.0821(2) 0.7232(2) 0.54708(15) 0.0306(5) Uani 1 1 d .
H32 H 0.0498 0.6446 0.5308 0.037 Uiso 1 1 calc R
C33 C -0.0097(3) 0.7680(3) 0.52389(18) 0.0409(6) Uani 1 1 d .
H33 H -0.1035 0.7201 0.4922 0.049 Uiso 1 1 calc R
C34 C 0.0362(3) 0.8820(3) 0.54720(18) 0.0416(6) Uani 1 1 d .
H34 H -0.0258 0.9129 0.5310 0.050 Uiso 1 1 calc R
C35 C 0.1718(3) 0.9511(2) 0.59395(17) 0.0381(6) Uani 1 1 d .
H35 H 0.2030 1.0296 0.6100 0.046 Uiso 1 1 calc R
C36 C 0.2634(3) 0.9063(2) 0.61788(14) 0.0300(5) Uani 1 1 d .
H36 H 0.3563 0.9545 0.6511 0.036 Uiso 1 1 calc R
C41 C 0.5382(2) 0.91346(17) 0.83052(12) 0.0204(4) Uani 1 1 d .
C42 C 0.5100(2) 1.00497(19) 0.83554(14) 0.0262(4) Uani 1 1 d .
H42 H 0.4269 0.9954 0.8431 0.031 Uiso 1 1 calc R
C43 C 0.6011(2) 1.10933(19) 0.82972(15) 0.0300(5) Uani 1 1 d .
H43 H 0.5803 1.1706 0.8333 0.036 Uiso 1 1 calc R
C44 C 0.7228(2) 1.12464(19) 0.81871(14) 0.0282(5) Uani 1 1 d .
C45 C 0.7537(2) 1.03528(19) 0.81389(14) 0.0275(4) Uani 1 1 d .
H45 H 0.8370 1.0454 0.8064 0.033 Uiso 1 1 calc R
C46 C 0.6616(2) 0.93086(19) 0.82008(13) 0.0252(4) Uani 1 1 d .
H46 H 0.6832 0.8700 0.8171 0.030 Uiso 1 1 calc R
C47 C 0.9271(3) 1.2503(3) 0.7976(3) 0.0591(9) Uani 1 1 d .
H47A H 0.9897 1.2384 0.8432 0.089 Uiso 1 1 calc R
H47B H 0.9719 1.3277 0.7911 0.089 Uiso 1 1 calc R
H47C H 0.9036 1.1981 0.7469 0.089 Uiso 1 1 calc R
C51 C 0.2898(2) 0.79835(17) 0.86475(13) 0.0216(4) Uani 1 1 d .
C52 C 0.1948(2) 0.81217(19) 0.80036(13) 0.0257(4) Uani 1 1 d .
H52 H 0.2046 0.8116 0.7479 0.031 Uiso 1 1 calc R
C53 C 0.0879(2) 0.8265(2) 0.81220(14) 0.0280(4) Uani 1 1 d .
H53 H 0.0249 0.8359 0.7680 0.034 Uiso 1 1 calc R
C54 C 0.0716(2) 0.8274(2) 0.88856(15) 0.0307(5) Uani 1 1 d .
C55 C 0.1622(2) 0.8122(2) 0.95235(14) 0.0320(5) Uani 1 1 d .
H55 H 0.1510 0.8115 1.0044 0.038 Uiso 1 1 calc R
C56 C 0.2708(2) 0.7980(2) 0.93990(14) 0.0269(4) Uani 1 1 d .
H56 H 0.3329 0.7878 0.9841 0.032 Uiso 1 1 calc R
C57 C -0.0645(4) 0.8359(4) 0.9683(2) 0.0607(10) Uani 1 1 d .
H57A H -0.0784 0.7625 0.9805 0.091 Uiso 1 1 calc R
H57B H -0.1476 0.8442 0.9629 0.091 Uiso 1 1 calc R
H57C H 0.0135 0.8955 1.0130 0.091 Uiso 1 1 calc R
C61 C 0.5341(2) 0.77553(18) 0.94310(13) 0.0215(4) Uani 1 1 d .
C62 C 0.6058(2) 0.87217(19) 1.00569(14) 0.0256(4) Uani 1 1 d .
H62 H 0.5969 0.9378 0.9961 0.031 Uiso 1 1 calc R
C63 C 0.6899(2) 0.87457(19) 1.08167(14) 0.0265(4) Uani 1 1 d .
H63 H 0.7376 0.9411 1.1237 0.032 Uiso 1 1 calc R
C64 C 0.7037(2) 0.7791(2) 1.09586(14) 0.0273(4) Uani 1 1 d .
C65 C 0.6362(3) 0.6828(2) 1.03350(14) 0.0297(5) Uani 1 1 d .
H65 H 0.6480 0.6182 1.0426 0.036 Uiso 1 1 calc R
C66 C 0.5519(2) 0.68127(18) 0.95821(14) 0.0259(4) Uani 1 1 d .
H66 H 0.5054 0.6150 0.9161 0.031 Uiso 1 1 calc R
C68 C 0.8429(4) 0.8650(3) 1.23570(18) 0.0559(8) Uani 1 1 d .
H68A H 0.9105 0.9307 1.2239 0.084 Uiso 1 1 calc R
H68B H 0.8886 0.8468 1.2853 0.084 Uiso 1 1 calc R
H68C H 0.7711 0.8817 1.2443 0.084 Uiso 1 1 calc R
O1 O 0.61316(19) 0.63454(17) 0.77152(12) 0.0383(4) Uani 1 1 d .
O41 O 0.80528(19) 1.23089(15) 0.81431(13) 0.0420(4) Uani 1 1 d .
O51 O -0.0367(2) 0.8438(2) 0.89324(12) 0.0454(5) Uani 1 1 d .
O61 O 0.7827(2) 0.77211(16) 1.16850(11) 0.0395(4) Uani 1 1 d .
P1 P 0.42555(5) 0.77544(4) 0.84286(3) 0.01908(10) Uani 1 1 d .
Fe1 Fe 0.34625(3) 0.62202(2) 0.749657(18) 0.02015(7) Uani 1 1 d .
Sn1 Sn 0.357425(14) 0.716412(12) 0.628744(8) 0.02060(5) Uani 1 1 d .
C69 C 0.4589(3) 0.2491(3) 0.58253(16) 0.0387(6) Uani 1 1 d .
H69A H 0.3911 0.1926 0.5318 0.046 Uiso 1 1 calc R
H69B H 0.5189 0.3158 0.5665 0.046 Uiso 1 1 calc R
Cl1 Cl 0.37260(13) 0.28745(10) 0.63802(8) 0.0771(3) Uani 1 1 d .
Cl2 Cl 0.55844(8) 0.19332(7) 0.64070(5) 0.05240(18) Uani 1 1 d .
C70 C 0.7241(4) 0.4442(3) 0.8306(3) 0.0646(10) Uani 1 1 d .
H70A H 0.7160 0.3738 0.8023 0.078 Uiso 1 1 calc R
H70B H 0.6850 0.4776 0.7880 0.078 Uiso 1 1 calc R
Cl3 Cl 0.89394(16) 0.53437(14) 0.87871(13) 0.1405(8) Uani 1 1 d .
Cl4 Cl 0.62471(14) 0.41057(10) 0.89414(8) 0.0850(3) Uani 1 1 d .

loop_
_atom_site_aniso_label
_atom_site_aniso_U_11
_atom_site_aniso_U_22
_atom_site_aniso_U_33
_atom_site_aniso_U_23
_atom_site_aniso_U_13
_atom_site_aniso_U_12
C1 0.0249(11) 0.0239(11) 0.0607(17) -0.0055(11) 0.0201(11) 0.0007(9)
C2 0.0417(14) 0.0316(13) 0.0351(13) 0.0039(10) 0.0191(11) -0.0048(11)
C3 0.0376(13) 0.0227(12) 0.0519(16) 0.0150(11) 0.0099(12) 0.0054(10)
C4 0.0353(13) 0.0183(10) 0.0461(14) -0.0026(10) 0.0155(11) 0.0052(9)
C5 0.0258(11) 0.0238(11) 0.0361(13) 0.0025(9) 0.0045(9) 0.0023(9)
C6 0.0315(11) 0.0218(10) 0.0258(10) 0.0079(8) 0.0124(9) 0.0137(9)
C11 0.0233(10) 0.0242(10) 0.0264(10) 0.0020(8) 0.0101(8) 0.0077(8)
C12 0.0423(13) 0.0289(12) 0.0322(12) 0.0072(10) 0.0160(10) 0.0174(11)
C13 0.0544(17) 0.0346(14) 0.0477(16) 0.0035(12) 0.0267(13) 0.0222(13)
C14 0.0383(14) 0.0408(15) 0.0359(14) -0.0123(11) 0.0160(11) 0.0065(12)
C15 0.0248(11) 0.0591(18) 0.0255(12) -0.0037(11) 0.0054(9) 0.0117(12)
C16 0.0256(11) 0.0414(13) 0.0275(11) 0.0017(10) 0.0086(9) 0.0147(10)
C21 0.0243(10) 0.0240(10) 0.0189(9) 0.0031(8) 0.0069(8) 0.0101(8)
C22 0.0270(11) 0.0290(11) 0.0296(11) 0.0094(9) 0.0096(9) 0.0149(9)
C23 0.0344(12) 0.0283(11) 0.0345(12) 0.0113(10) 0.0146(10) 0.0124(10)
C24 0.0261(11) 0.0380(13) 0.0281(11) 0.0047(10) 0.0109(9) 0.0077(10)
C25 0.0283(11) 0.0457(14) 0.0261(11) 0.0086(10) 0.0099(9) 0.0212(11)
C26 0.0323(11) 0.0319(12) 0.0234(10) 0.0082(9) 0.0117(9) 0.0184(10)
C31 0.0284(10) 0.0271(11) 0.0225(10) 0.0073(8) 0.0115(8) 0.0156(9)
C32 0.0281(11) 0.0307(12) 0.0345(12) 0.0074(10) 0.0120(9) 0.0141(10)
C33 0.0295(12) 0.0549(17) 0.0462(15) 0.0164(13) 0.0149(11) 0.0245(12)
C34 0.0477(15) 0.0574(17) 0.0506(16) 0.0288(14) 0.0307(13) 0.0407(14)
C35 0.0598(17) 0.0356(13) 0.0436(14) 0.0186(11) 0.0340(13) 0.0324(13)
C36 0.0386(12) 0.0293(12) 0.0272(11) 0.0077(9) 0.0167(10) 0.0165(10)
C41 0.0227(9) 0.0182(9) 0.0184(9) 0.0044(7) 0.0069(7) 0.0076(8)
C42 0.0259(10) 0.0235(10) 0.0314(11) 0.0073(9) 0.0117(9) 0.0119(9)
C43 0.0324(12) 0.0216(10) 0.0375(12) 0.0101(9) 0.0117(10) 0.0134(9)
C44 0.0277(11) 0.0230(10) 0.0269(11) 0.0069(8) 0.0079(9) 0.0060(9)
C45 0.0241(10) 0.0272(11) 0.0279(11) 0.0032(9) 0.0109(9) 0.0079(9)
C46 0.0271(10) 0.0228(10) 0.0262(10) 0.0033(8) 0.0107(8) 0.0112(9)
C47 0.0458(17) 0.0352(15) 0.093(3) 0.0192(16) 0.0398(18) 0.0045(13)
C51 0.0210(9) 0.0190(9) 0.0239(10) 0.0036(8) 0.0088(8) 0.0081(8)
C52 0.0282(11) 0.0291(11) 0.0218(10) 0.0066(8) 0.0103(8) 0.0138(9)
C53 0.0245(10) 0.0305(11) 0.0283(11) 0.0077(9) 0.0074(9) 0.0128(9)
C54 0.0238(10) 0.0342(12) 0.0343(12) 0.0044(10) 0.0125(9) 0.0123(9)
C55 0.0291(11) 0.0432(14) 0.0248(11) 0.0051(10) 0.0133(9) 0.0155(10)
C56 0.0242(10) 0.0323(12) 0.0238(10) 0.0064(9) 0.0086(8) 0.0124(9)
C57 0.0501(18) 0.103(3) 0.0542(19) 0.0191(19) 0.0329(16) 0.047(2)
C61 0.0223(9) 0.0216(10) 0.0217(10) 0.0062(8) 0.0086(8) 0.0101(8)
C62 0.0278(10) 0.0224(10) 0.0264(10) 0.0041(8) 0.0077(8) 0.0126(9)
C63 0.0254(10) 0.0250(10) 0.0248(10) 0.0017(8) 0.0060(8) 0.0099(9)
C64 0.0264(10) 0.0326(12) 0.0229(10) 0.0088(9) 0.0075(8) 0.0138(9)
C65 0.0381(12) 0.0256(11) 0.0291(11) 0.0107(9) 0.0111(10) 0.0176(10)
C66 0.0322(11) 0.0207(10) 0.0243(10) 0.0056(8) 0.0104(9) 0.0112(9)
C68 0.067(2) 0.0572(19) 0.0279(14) -0.0002(13) -0.0074(13) 0.0306(17)
O1 0.0363(9) 0.0454(11) 0.0477(11) 0.0191(9) 0.0197(8) 0.0270(9)
O41 0.0347(9) 0.0240(9) 0.0625(13) 0.0152(8) 0.0206(9) 0.0057(7)
O51 0.0346(10) 0.0714(14) 0.0440(11) 0.0125(10) 0.0195(8) 0.0329(10)
O61 0.0452(10) 0.0398(10) 0.0268(9) 0.0081(7) -0.0003(8) 0.0213(9)
P1 0.0206(2) 0.0173(2) 0.0196(2) 0.00402(18) 0.00786(19) 0.00836(19)
Fe1 0.02173(14) 0.01613(14) 0.02127(14) 0.00322(11) 0.00812(11) 0.00717(11)
Sn1 0.02188(7) 0.01977(7) 0.01968(7) 0.00361(5) 0.00663(5) 0.00956(6)
C69 0.0392(13) 0.0490(16) 0.0326(13) 0.0130(11) 0.0126(11) 0.0238(12)
Cl1 0.1010(8) 0.0828(7) 0.1043(8) 0.0392(6) 0.0678(7) 0.0698(7)
Cl2 0.0525(4) 0.0465(4) 0.0642(5) 0.0207(4) 0.0137(4) 0.0308(3)
C70 0.073(2) 0.0494(19) 0.095(3) 0.0290(19) 0.052(2) 0.0322(18)
Cl3 0.0828(9) 0.1043(11) 0.1717(17) -0.0434(11) 0.0598(10) -0.0122(8)
Cl4 0.1045(8) 0.0699(6) 0.1148(9) 0.0335(6) 0.0784(8) 0.0429(6)

loop_
_atom_type_symbol
_atom_type_description
_atom_type_scat_dispersion_real
_atom_type_scat_dispersion_imag
_atom_type_scat_source
C C 0.0033 0.0016 'International Tables Vol C Tables 4.2.6.8 and 6.1.1.4'
H H 0.0000 0.0000 'International Tables Vol C Tables 4.2.6.8 and 6.1.1.4'
O O 0.0106 0.0060 'International Tables Vol C Tables 4.2.6.8 and 6.1.1.4'
P P 0.1023 0.0942 'International Tables Vol C Tables 4.2.6.8 and 6.1.1.4'
Fe Fe 0.3463 0.8444 'International Tables Vol C Tables 4.2.6.8 and 6.1.1.4'
Sn Sn -0.6537 1.4246 'International Tables Vol C Tables 4.2.6.8 and 6.1.1.4'
Cl Cl 0.1484 0.1585 'International Tables Vol C Tables 4.2.6.8 and 6.1.1.4'

loop_
_geom_angle_atom_site_label_1
_geom_angle_atom_site_label_2
_geom_angle_atom_site_label_3
_geom_angle
C5 C1 C2 108.0(2)
C5 C1 Fe1 70.96(14)
C2 C1 Fe1 69.63(15)
C5 C1 H1 126.0
C2 C1 H1 126.0
Fe1 C1 H1 125.0
C3 C2 C1 107.7(2)
C3 C2 Fe1 70.32(15)
C1 C2 Fe1 70.81(15)
C3 C2 H2 126.1
C1 C2 H2 126.1
Fe1 C2 H2 124.4
C2 C3 C4 108.2(3)
C2 C3 Fe1 70.38(15)
C4 C3 Fe1 70.69(14)
C2 C3 H3 125.9
C4 C3 H3 125.9
Fe1 C3 H3 124.6
C5 C4 C3 108.0(2)
C5 C4 Fe1 71.12(14)
C3 C4 Fe1 69.86(14)
C5 C4 H4 126.0
C3 C4 H4 126.0
Fe1 C4 H4 124.6
C1 C5 C4 108.0(2)
C1 C5 Fe1 70.09(14)
C4 C5 Fe1 69.83(14)
C1 C5 H5 126.0
C4 C5 H5 126.0
Fe1 C5 H5 125.7
O1 C6 Fe1 175.3(2)
C16 C11 C12 117.0(2)
C16 C11 Sn1 122.67(17)
C12 C11 Sn1 119.89(17)
C13 C12 C11 121.7(2)
C13 C12 H12 119.1
C11 C12 H12 119.1
C14 C13 C12 120.2(3)
C14 C13 H13 119.9
C12 C13 H13 119.9
C13 C14 C15 119.3(2)
C13 C14 H14 120.3
C15 C14 H14 120.3
C14 C15 C16 120.4(3)
C14 C15 H15 119.8
C16 C15 H15 119.8
C15 C16 C11 121.3(2)
C15 C16 H16 119.3
C11 C16 H16 119.3
C22 C21 C26 117.1(2)
C22 C21 Sn1 122.79(16)
C26 C21 Sn1 119.93(16)
C23 C22 C21 121.6(2)
C23 C22 H22 119.2
C21 C22 H22 119.2
C24 C23 C22 120.1(2)
C24 C23 H23 119.9
C22 C23 H23 119.9
C25 C24 C23 119.6(2)
C25 C24 H24 120.2
C23 C24 H24 120.2
C24 C25 C26 120.1(2)
C24 C25 H25 120.0
C26 C25 H25 120.0
C25 C26 C21 121.5(2)
C25 C26 H26 119.2
C21 C26 H26 119.2
C32 C31 C36 117.5(2)
C32 C31 Sn1 119.59(16)
C36 C31 Sn1 122.86(17)
C33 C32 C31 121.4(2)
C33 C32 H32 119.3
C31 C32 H32 119.3
C34 C33 C32 119.7(3)
C34 C33 H33 120.1
C32 C33 H33 120.1
C35 C34 C33 120.1(2)
C35 C34 H34 119.9
C33 C34 H34 119.9
C34 C35 C36 120.2(2)
C34 C35 H35 119.9
C36 C35 H35 119.9
C35 C36 C31 121.0(2)
C35 C36 H36 119.5
C31 C36 H36 119.5
C46 C41 C42 117.85(19)
C46 C41 P1 119.09(16)
C42 C41 P1 122.97(16)
C43 C42 C41 121.1(2)
C43 C42 H42 119.4
C41 C42 H42 119.4
C42 C43 C44 120.1(2)
C42 C43 H43 119.9
C44 C43 H43 119.9
O41 C44 C43 115.2(2)
O41 C44 C45 124.8(2)
C43 C44 C45 120.0(2)
C44 C45 C46 119.4(2)
C44 C45 H45 120.3
C46 C45 H45 120.3
C45 C46 C41 121.5(2)
C45 C46 H46 119.2
C41 C46 H46 119.2
O41 C47 H47A 109.5
O41 C47 H47B 109.5
H47A C47 H47B 109.5
O41 C47 H47C 109.5
H47A C47 H47C 109.5
H47B C47 H47C 109.5
C56 C51 C52 117.68(19)
C56 C51 P1 124.09(17)
C52 C51 P1 118.16(16)
C53 C52 C51 121.0(2)
C53 C52 H52 119.5
C51 C52 H52 119.5
C52 C53 C54 120.4(2)
C52 C53 H53 119.8
C54 C53 H53 119.8
O51 C54 C55 125.2(2)
O51 C54 C53 115.1(2)
C55 C54 C53 119.7(2)
C54 C55 C56 119.6(2)
C54 C55 H55 120.2
C56 C55 H55 120.2
C51 C56 C55 121.6(2)
C51 C56 H56 119.2
C55 C56 H56 119.2
O51 C57 H57A 109.5
O51 C57 H57B 109.5
H57A C57 H57B 109.5
O51 C57 H57C 109.5
H57A C57 H57C 109.5
H57B C57 H57C 109.5
C62 C61 C66 118.0(2)
C62 C61 P1 120.46(16)
C66 C61 P1 121.44(16)
C63 C62 C61 121.4(2)
C63 C62 H62 119.3
C61 C62 H62 119.3
C62 C63 C64 119.5(2)
C62 C63 H63 120.3
C64 C63 H63 120.3
O61 C64 C63 124.2(2)
O61 C64 C65 115.8(2)
C63 C64 C65 120.0(2)
C66 C65 C64 119.9(2)
C66 C65 H65 120.0
C64 C65 H65 120.0
C65 C66 C61 121.1(2)
C65 C66 H66 119.5
C61 C66 H66 119.5
O61 C68 H68A 109.5
O61 C68 H68B 109.5
H68A C68 H68B 109.5
O61 C68 H68C 109.5
H68A C68 H68C 109.5
H68B C68 H68C 109.5
C44 O41 C47 117.9(2)
C54 O51 C57 117.1(2)
C64 O61 C68 117.3(2)
C51 P1 C41 102.78(10)
C51 P1 C61 104.19(10)
C41 P1 C61 99.16(9)
C51 P1 Fe1 113.25(7)
C41 P1 Fe1 121.58(7)
C61 P1 Fe1 113.62(7)
C6 Fe1 C3 94.16(11)
C6 Fe1 C2 123.27(12)
C3 Fe1 C2 39.30(12)
C6 Fe1 C4 99.77(10)
C3 Fe1 C4 39.45(11)
C2 Fe1 C4 66.06(11)
C6 Fe1 C1 160.06(11)
C3 Fe1 C1 65.91(12)
C2 Fe1 C1 39.57(12)
C4 Fe1 C1 65.65(10)
C6 Fe1 C5 134.74(10)
C3 Fe1 C5 65.78(11)
C2 Fe1 C5 65.91(11)
C4 Fe1 C5 39.06(10)
C1 Fe1 C5 38.95(10)
C6 Fe1 P1 94.09(8)
C3 Fe1 P1 122.71(9)
C2 Fe1 P1 91.86(8)
C4 Fe1 P1 157.83(8)
C1 Fe1 P1 96.33(7)
C5 Fe1 P1 131.10(8)
C6 Fe1 Sn1 88.72(7)
C3 Fe1 Sn1 140.26(8)
C2 Fe1 Sn1 146.28(9)
C4 Fe1 Sn1 101.00(8)
C1 Fe1 Sn1 106.87(9)
C5 Fe1 Sn1 84.36(7)
P1 Fe1 Sn1 96.501(17)
C31 Sn1 C21 105.09(8)
C31 Sn1 C11 102.54(8)
C21 Sn1 C11 97.44(8)
C31 Sn1 Fe1 116.34(6)
C21 Sn1 Fe1 121.59(6)
C11 Sn1 Fe1 110.74(6)
Cl2 C69 Cl1 110.99(15)
Cl2 C69 H69A 109.4
Cl1 C69 H69A 109.4
Cl2 C69 H69B 109.4
Cl1 C69 H69B 109.4
H69A C69 H69B 108.0
Cl3 C70 Cl4 115.5(3)
Cl3 C70 H70A 108.4
Cl4 C70 H70A 108.4
Cl3 C70 H70B 108.4
Cl4 C70 H70B 108.4
H70A C70 H70B 107.5

loop_
_geom_bond_atom_site_label_1
_geom_bond_atom_site_label_2
_geom_bond_distance
C1 C5 1.406(4)
C1 C2 1.418(4)
C1 Fe1 2.103(2)
C1 H1 0.9500
C2 C3 1.403(4)
C2 Fe1 2.087(2)
C2 H2 0.9500
C3 C4 1.412(4)
C3 Fe1 2.086(2)
C3 H3 0.9500
C4 C5 1.408(4)
C4 Fe1 2.097(2)
C4 H4 0.9500
C5 Fe1 2.114(2)
C5 H5 0.9500
C6 O1 1.160(3)
C6 Fe1 1.732(2)
C11 C16 1.394(3)
C11 C12 1.397(3)
C11 Sn1 2.179(2)
C12 C13 1.389(4)
C12 H12 0.9500
C13 C14 1.378(4)
C13 H13 0.9500
C14 C15 1.380(4)
C14 H14 0.9500
C15 C16 1.393(3)
C15 H15 0.9500
C16 H16 0.9500
C21 C22 1.395(3)
C21 C26 1.400(3)
C21 Sn1 2.174(2)
C22 C23 1.389(3)
C22 H22 0.9500
C23 C24 1.384(4)
C23 H23 0.9500
C24 C25 1.380(4)
C24 H24 0.9500
C25 C26 1.389(3)
C25 H25 0.9500
C26 H26 0.9500
C31 C32 1.396(3)
C31 C36 1.398(3)
C31 Sn1 2.167(2)
C32 C33 1.396(3)
C32 H32 0.9500
C33 C34 1.379(4)
C33 H33 0.9500
C34 C35 1.376(4)
C34 H34 0.9500
C35 C36 1.395(4)
C35 H35 0.9500
C36 H36 0.9500
C41 C46 1.394(3)
C41 C42 1.397(3)
C41 P1 1.831(2)
C42 C43 1.384(3)
C42 H42 0.9500
C43 C44 1.386(3)
C43 H43 0.9500
C44 O41 1.364(3)
C44 C45 1.389(3)
C45 C46 1.391(3)
C45 H45 0.9500
C46 H46 0.9500
C47 O41 1.421(4)
C47 H47A 0.9800
C47 H47B 0.9800
C47 H47C 0.9800
C51 C56 1.385(3)
C51 C52 1.407(3)
C51 P1 1.831(2)
C52 C53 1.379(3)
C52 H52 0.9500
C53 C54 1.392(3)
C53 H53 0.9500
C54 O51 1.365(3)
C54 C55 1.380(3)
C55 C56 1.400(3)
C55 H55 0.9500
C56 H56 0.9500
C57 O51 1.430(4)
C57 H57A 0.9800
C57 H57B 0.9800
C57 H57C 0.9800
C61 C62 1.394(3)
C61 C66 1.395(3)
C61 P1 1.832(2)
C62 C63 1.387(3)
C62 H62 0.9500
C63 C64 1.387(3)
C63 H63 0.9500
C64 O61 1.365(3)
C64 C65 1.391(3)
C65 C66 1.383(3)
C65 H65 0.9500
C66 H66 0.9500
C68 O61 1.419(3)
C68 H68A 0.9800
C68 H68B 0.9800
C68 H68C 0.9800
P1 Fe1 2.1962(6)
Fe1 Sn1 2.5403(3)
C69 Cl2 1.747(3)
C69 Cl1 1.747(3)
C69 H69A 0.9900
C69 H69B 0.9900
C70 Cl3 1.701(4)
C70 Cl4 1.750(4)
C70 H70A 0.9900
C70 H70B 0.9900

loop_
_geom_torsion_atom_site_label_1
_geom_torsion_atom_site_label_2
_geom_torsion_atom_site_label_3
_geom_torsion_atom_site_label_4
_geom_torsion
C5 C1 C2 C3 -0.1(3)
Fe1 C1 C2 C3 -60.94(17)
C5 C1 C2 Fe1 60.86(17)
C1 C2 C3 C4 0.4(3)
Fe1 C2 C3 C4 -60.86(18)
C1 C2 C3 Fe1 61.25(17)
C2 C3 C4 C5 -0.5(3)
Fe1 C3 C4 C5 -61.22(17)
C2 C3 C4 Fe1 60.67(17)
C2 C1 C5 C4 -0.3(3)
Fe1 C1 C5 C4 59.76(17)
C2 C1 C5 Fe1 -60.01(17)
C3 C4 C5 C1 0.5(3)
Fe1 C4 C5 C1 -59.93(17)
C3 C4 C5 Fe1 60.42(17)
C16 C11 C12 C13 -0.3(4)
Sn1 C11 C12 C13 -172.7(2)
C11 C12 C13 C14 0.1(4)
C12 C13 C14 C15 0.3(4)
C13 C14 C15 C16 -0.5(4)
C14 C15 C16 C11 0.3(4)
C12 C11 C16 C15 0.1(4)
Sn1 C11 C16 C15 172.27(19)
C26 C21 C22 C23 -1.2(3)
Sn1 C21 C22 C23 -175.99(18)
C21 C22 C23 C24 0.9(4)
C22 C23 C24 C25 0.0(4)
C23 C24 C25 C26 -0.5(4)
C24 C25 C26 C21 0.2(4)
C22 C21 C26 C25 0.6(3)
Sn1 C21 C26 C25 175.62(17)
C36 C31 C32 C33 1.2(3)
Sn1 C31 C32 C33 179.40(19)
C31 C32 C33 C34 0.1(4)
C32 C33 C34 C35 -0.8(4)
C33 C34 C35 C36 0.1(4)
C34 C35 C36 C31 1.3(4)
C32 C31 C36 C35 -1.9(3)
Sn1 C31 C36 C35 180.00(17)
C46 C41 C42 C43 0.5(3)
P1 C41 C42 C43 176.89(18)
C41 C42 C43 C44 0.0(4)
C42 C43 C44 O41 -179.6(2)
C42 C43 C44 C45 -0.3(4)
O41 C44 C45 C46 179.3(2)
C43 C44 C45 C46 0.1(3)
C44 C45 C46 C41 0.4(3)
C42 C41 C46 C45 -0.7(3)
P1 C41 C46 C45 -177.25(17)
C56 C51 C52 C53 1.0(3)
P1 C51 C52 C53 178.14(18)
C51 C52 C53 C54 -0.1(4)
C52 C53 C54 O51 179.1(2)
C52 C53 C54 C55 -0.9(4)
O51 C54 C55 C56 -178.9(2)
C53 C54 C55 C56 1.0(4)
C52 C51 C56 C55 -0.8(3)
P1 C51 C56 C55 -177.81(19)
C54 C55 C56 C51 -0.2(4)
C66 C61 C62 C63 -1.7(3)
P1 C61 C62 C63 -179.19(17)
C61 C62 C63 C64 0.3(3)
C62 C63 C64 O61 -179.4(2)
C62 C63 C64 C65 1.6(3)
O61 C64 C65 C66 178.8(2)
C63 C64 C65 C66 -2.0(4)
C64 C65 C66 C61 0.7(4)
C62 C61 C66 C65 1.2(3)
P1 C61 C66 C65 178.67(18)
C43 C44 O41 C47 -175.9(3)
C45 C44 O41 C47 4.9(4)
C55 C54 O51 C57 -5.2(4)
C53 C54 O51 C57 174.8(3)
C63 C64 O61 C68 6.5(4)
C65 C64 O61 C68 -174.4(3)
C56 C51 P1 C41 -111.36(19)
C52 C51 P1 C41 71.67(18)
C56 C51 P1 C61 -8.3(2)
C52 C51 P1 C61 174.72(17)
C56 C51 P1 Fe1 115.64(18)
C52 C51 P1 Fe1 -61.33(18)
C46 C41 P1 C51 174.40(17)
C42 C41 P1 C51 -2.0(2)
C46 C41 P1 C61 67.46(18)
C42 C41 P1 C61 -108.91(19)
C46 C41 P1 Fe1 -57.68(19)
C42 C41 P1 Fe1 125.95(17)
C62 C61 P1 C51 -64.23(19)
C66 C61 P1 C51 118.33(18)
C62 C61 P1 C41 41.55(19)
C66 C61 P1 C41 -135.89(18)
C62 C61 P1 Fe1 172.06(15)
C66 C61 P1 Fe1 -5.4(2)
C2 C3 Fe1 C6 141.22(18)
C4 C3 Fe1 C6 -100.33(17)
C4 C3 Fe1 C2 118.5(2)
C2 C3 Fe1 C4 -118.5(2)
C2 C3 Fe1 C1 -38.10(17)
C4 C3 Fe1 C1 80.36(17)
C2 C3 Fe1 C5 -80.96(18)
C4 C3 Fe1 C5 37.50(16)
C2 C3 Fe1 P1 43.64(19)
C4 C3 Fe1 P1 162.10(13)
C2 C3 Fe1 Sn1 -125.77(16)
C4 C3 Fe1 Sn1 -7.3(2)
C3 C2 Fe1 C6 -48.3(2)
C1 C2 Fe1 C6 -166.19(15)
C1 C2 Fe1 C3 -117.8(2)
C3 C2 Fe1 C4 37.68(16)
C1 C2 Fe1 C4 -80.16(16)
C3 C2 Fe1 C1 117.8(2)
C3 C2 Fe1 C5 80.61(17)
C1 C2 Fe1 C5 -37.23(15)
C3 C2 Fe1 P1 -144.48(16)
C1 C2 Fe1 P1 97.68(15)
C3 C2 Fe1 Sn1 110.88(19)
C1 C2 Fe1 Sn1 -7.0(2)
C5 C4 Fe1 C6 -157.12(16)
C3 C4 Fe1 C6 84.65(18)
C5 C4 Fe1 C3 118.2(2)
C5 C4 Fe1 C2 80.69(18)
C3 C4 Fe1 C2 -37.54(18)
C5 C4 Fe1 C1 37.15(16)
C3 C4 Fe1 C1 -81.08(19)
C3 C4 Fe1 C5 -118.2(2)
C5 C4 Fe1 P1 75.0(3)
C3 C4 Fe1 P1 -43.3(3)
C5 C4 Fe1 Sn1 -66.53(15)
C3 C4 Fe1 Sn1 175.24(15)
C5 C1 Fe1 C6 -82.7(4)
C2 C1 Fe1 C6 35.8(4)
C5 C1 Fe1 C3 -80.70(17)
C2 C1 Fe1 C3 37.84(16)
C5 C1 Fe1 C2 -118.5(2)
C5 C1 Fe1 C4 -37.25(16)
C2 C1 Fe1 C4 81.29(17)
C2 C1 Fe1 C5 118.5(2)
C5 C1 Fe1 P1 156.21(15)
C2 C1 Fe1 P1 -85.25(15)
C5 C1 Fe1 Sn1 57.43(16)
C2 C1 Fe1 Sn1 175.97(14)
C1 C5 Fe1 C6 151.57(17)
C4 C5 Fe1 C6 32.6(2)
C1 C5 Fe1 C3 81.06(19)
C4 C5 Fe1 C3 -37.87(17)
C1 C5 Fe1 C2 37.81(18)
C4 C5 Fe1 C2 -81.12(18)
C1 C5 Fe1 C4 118.9(2)
C4 C5 Fe1 C1 -118.9(2)
C1 C5 Fe1 P1 -32.1(2)
C4 C5 Fe1 P1 -151.07(13)
C1 C5 Fe1 Sn1 -125.86(16)
C4 C5 Fe1 Sn1 115.21(15)
C51 P1 Fe1 C6 -173.87(10)
C41 P1 Fe1 C6 62.98(11)
C61 P1 Fe1 C6 -55.24(10)
C51 P1 Fe1 C3 -76.26(12)
C41 P1 Fe1 C3 160.59(13)
C61 P1 Fe1 C3 42.37(12)
C51 P1 Fe1 C2 -50.33(12)
C41 P1 Fe1 C2 -173.47(12)
C61 P1 Fe1 C2 68.31(12)
C51 P1 Fe1 C4 -45.1(2)
C41 P1 Fe1 C4 -168.2(2)
C61 P1 Fe1 C4 73.5(2)
C51 P1 Fe1 C1 -10.90(12)
C41 P1 Fe1 C1 -134.04(12)
C61 P1 Fe1 C1 107.74(12)
C51 P1 Fe1 C5 8.77(13)
C41 P1 Fe1 C5 -114.38(12)
C61 P1 Fe1 C5 127.40(12)
C51 P1 Fe1 Sn1 96.95(8)
C41 P1 Fe1 Sn1 -26.20(8)
C61 P1 Fe1 Sn1 -144.42(7)
C32 C31 Sn1 C21 143.12(17)
C36 C31 Sn1 C21 -38.84(19)
C32 C31 Sn1 C11 41.74(19)
C36 C31 Sn1 C11 -140.21(18)
C32 C31 Sn1 Fe1 -79.24(18)
C36 C31 Sn1 Fe1 98.80(18)
C22 C21 Sn1 C31 -6.9(2)
C26 C21 Sn1 C31 178.42(17)
C22 C21 Sn1 C11 98.27(19)
C26 C21 Sn1 C11 -76.40(18)
C22 C21 Sn1 Fe1 -141.76(16)
C26 C21 Sn1 Fe1 43.57(19)
C16 C11 Sn1 C31 20.6(2)
C12 C11 Sn1 C31 -167.50(18)
C16 C11 Sn1 C21 -86.74(19)
C12 C11 Sn1 C21 85.17(19)
C16 C11 Sn1 Fe1 145.35(17)
C12 C11 Sn1 Fe1 -42.73(19)
C6 Fe1 Sn1 C31 -160.02(10)
C3 Fe1 Sn1 C31 105.00(15)
C2 Fe1 Sn1 C31 37.23(16)
C4 Fe1 Sn1 C31 100.28(10)
C1 Fe1 Sn1 C31 32.61(10)
C5 Fe1 Sn1 C31 64.77(10)
P1 Fe1 Sn1 C31 -66.04(7)
C6 Fe1 Sn1 C21 -29.82(10)
C3 Fe1 Sn1 C21 -124.80(15)
C2 Fe1 Sn1 C21 167.43(16)
C4 Fe1 Sn1 C21 -129.52(10)
C1 Fe1 Sn1 C21 162.81(10)
C5 Fe1 Sn1 C21 -165.03(10)
P1 Fe1 Sn1 C21 64.15(7)
C6 Fe1 Sn1 C11 83.47(10)
C3 Fe1 Sn1 C11 -11.51(15)
C2 Fe1 Sn1 C11 -79.28(16)
C4 Fe1 Sn1 C11 -16.24(10)
C1 Fe1 Sn1 C11 -83.90(10)
C5 Fe1 Sn1 C11 -51.74(10)
P1 Fe1 Sn1 C11 177.44(6)
